data_4114690
loop_
_publ_author_name
'Kui Chen'
'Miquel Costas'
'Jinheung Kim'
'Adrianne K. Tipton'
'Lawrence Que'

_publ_section_title
;
 Olefin Cis-Dihydroxylation versus Epoxidation by Non-Heme Iron Catalysts:
 Two Faces of an FeIII-OOH Coin
;
_journal_name_full 'Journal of the American Chemical Society'
_journal_page_first 3026
_journal_page_last 3035
_journal_paper_doi 10.1021/ja0120025
_journal_volume 124
_journal_year 2002
_chemical_formula_sum 'C20 H26 F6 Fe N4 O6 S2'
_chemical_formula_weight 652.42
_chemical_name_common 00309
_chemical_name_systematic
; 
 ? 
;
_space_group_IT_number 15
_symmetry_cell_setting monoclinic
_symmetry_space_group_name_Hall '-C 2yc'
_symmetry_space_group_name_H-M 'C 1 2/c 1'
_atom_sites_solution_hydrogens geom
_atom_sites_solution_primary direct
_atom_sites_solution_secondary difmap
_audit_creation_method SHELXL-97
_cell_angle_alpha 90.00
_cell_angle_beta 117.312(2)
_cell_angle_gamma 90.00
_cell_formula_units_Z 4
_cell_length_a 17.232(2)
_cell_length_b 9.540(1)
_cell_length_c 18.263(2)
_cell_measurement_reflns_used 3201
_cell_measurement_temperature 293(2)
_cell_volume 2667.6(5)
_computing_cell_refinement 'SAINT, Bruker'
_computing_data_collection 'SMART, Bruker'
_computing_data_reduction 'SAINT, Bruker'
_computing_molecular_graphics 'SHELXTL, Bruker'
_computing_structure_refinement 'SHELXL-97 (Sheldrick, 1997)'
_computing_structure_solution 'SHELXS-97 (Sheldrick, 1990)'
_diffrn_ambient_temperature 293(2)
_diffrn_measured_fraction_theta_full 0.986
_diffrn_measured_fraction_theta_max 0.986
_diffrn_measurement_device_type 'Siemens SMART Platform CCD'
_diffrn_measurement_method 'Omega scans'
_diffrn_radiation_monochromator graphite
_diffrn_radiation_source 'normal-focus sealed tube'
_diffrn_radiation_type MoK\a
_diffrn_radiation_wavelength 0.71073
_diffrn_reflns_av_R_equivalents 0.0325
_diffrn_reflns_av_sigmaI/netI 0.0414
_diffrn_reflns_limit_h_max 22
_diffrn_reflns_limit_h_min -21
_diffrn_reflns_limit_k_max 11
_diffrn_reflns_limit_k_min -12
_diffrn_reflns_limit_l_max 23
_diffrn_reflns_limit_l_min -18
_diffrn_reflns_number 7980
_diffrn_reflns_theta_full 27.52
_diffrn_reflns_theta_max 27.52
_diffrn_reflns_theta_min 2.51
_exptl_absorpt_coefficient_mu 0.807
_exptl_absorpt_correction_T_max 1.000000
_exptl_absorpt_correction_T_min 0.778161
_exptl_absorpt_correction_type multi-scan
_exptl_absorpt_process_details 'SADABS, R. Blessing, 1995'
_exptl_crystal_colour colorless
_exptl_crystal_density_diffrn 1.624
_exptl_crystal_description block
_exptl_crystal_F_000 1336
_exptl_crystal_size_max 0.26
_exptl_crystal_size_mid 0.21
_exptl_crystal_size_min 0.13
_refine_diff_density_max 0.351
_refine_diff_density_min -0.436
_refine_diff_density_rms 0.063
_refine_ls_extinction_method none
_refine_ls_goodness_of_fit_ref 1.029
_refine_ls_hydrogen_treatment riding
_refine_ls_matrix_type full
_refine_ls_number_parameters 179
_refine_ls_number_reflns 3028
_refine_ls_number_restraints 0
_refine_ls_restrained_S_all 1.029
_refine_ls_R_factor_all 0.0597
_refine_ls_R_factor_gt 0.0369
_refine_ls_shift/su_max 0.000
_refine_ls_shift/su_mean 0.000
_refine_ls_structure_factor_coef Fsqd
_refine_ls_weighting_details 'calc w=1/[\s^2^(Fo^2^)+(0.0543P)^2^+0.0000P] where P=(Fo^2^+2Fc^2^)/3'
_refine_ls_weighting_scheme calc
_refine_ls_wR_factor_gt 0.0919
_refine_ls_wR_factor_ref 0.0991
_reflns_number_gt 2190
_reflns_number_total 3028
_reflns_threshold_expression >2sigma(I)
_cod_data_source_file ja0120025_2.cif
_cod_data_source_block 3
_cod_depositor_comments
;
The following automatic conversions were performed:

'_exptl_absorpt_correction_type' value 'multi-scans' was replaced
with the value 'multi-scan' as specified in the replacement file
'src/cod-tools/trunk/data/replacement-values/replacement_values.lst'.

Automatic conversion script
Id: cif_fix_values 5376 2017-05-30 11:51:03Z andrius 
;
_cod_database_code 4114690

loop_
_symmetry_equiv_pos_as_xyz
'x, y, z'
'-x, y, -z+1/2'
'x+1/2, y+1/2, z'
'-x+1/2, y+1/2, -z+1/2'
'-x, -y, -z'
'x, -y, z-1/2'
'-x+1/2, -y+1/2, -z'
'x+1/2, -y+1/2, z-1/2'

loop_
_atom_site_label
_atom_site_type_symbol
_atom_site_fract_x
_atom_site_fract_y
_atom_site_fract_z
_atom_site_U_iso_or_equiv
_atom_site_adp_type
_atom_site_occupancy
_atom_site_symmetry_multiplicity
_atom_site_calc_flag
_atom_site_refinement_flags
Fe1 Fe 1.0000 0.05617(4) 0.7500 0.02650(14) Uani 1 2 d S
S1 S 0.99021(4) 0.31101(6) 0.86856(3) 0.03062(16) Uani 1 1 d .
F1 F 0.85612(9) 0.46992(14) 0.77564(9) 0.0465(4) Uani 1 1 d .
F2 F 0.83406(10) 0.33550(17) 0.85803(12) 0.0608(5) Uani 1 1 d .
F3 F 0.91548(12) 0.51858(17) 0.90463(11) 0.0604(5) Uani 1 1 d .
O1 O 0.95146(10) 0.20362(16) 0.80456(10) 0.0327(4) Uani 1 1 d .
O2 O 1.02005(11) 0.25829(19) 0.95070(10) 0.0439(4) Uani 1 1 d .
O3 O 1.04586(10) 0.40786(18) 0.85536(10) 0.0406(4) Uani 1 1 d .
N1 N 1.11659(12) 0.0369(2) 0.87837(12) 0.0327(5) Uani 1 1 d .
N2 N 0.96470(12) -0.1206(2) 0.80788(13) 0.0382(5) Uani 1 1 d .
C1 C 1.21842(15) 0.1857(3) 0.85478(16) 0.0383(6) Uani 1 1 d .
H1A H 1.2093 0.1375 0.8053 0.057 Uiso 1 1 calc R
H1B H 1.2781 0.2160 0.8836 0.057 Uiso 1 1 calc R
H1C H 1.1805 0.2656 0.8409 0.057 Uiso 1 1 calc R
C2 C 1.19897(15) 0.0893(3) 0.90826(15) 0.0355(5) Uani 1 1 d .
C3 C 1.26272(18) 0.0577(3) 0.98726(16) 0.0473(7) Uani 1 1 d .
H3 H 1.3188 0.0939 1.0063 0.057 Uiso 1 1 calc R
C4 C 1.2431(2) -0.0268(3) 1.03723(18) 0.0573(8) Uani 1 1 d .
H4 H 1.2857 -0.0493 1.0900 0.069 Uiso 1 1 calc R
C5 C 1.1596(2) -0.0776(3) 1.00829(18) 0.0536(8) Uani 1 1 d .
H5 H 1.1448 -0.1342 1.0414 0.064 Uiso 1 1 calc R
C6 C 1.09773(17) -0.0435(3) 0.92931(16) 0.0400(6) Uani 1 1 d .
C7 C 1.00430(16) -0.0903(3) 0.89709(17) 0.0457(7) Uani 1 1 d .
H7A H 1.0021 -0.1738 0.9264 0.055 Uiso 1 1 calc R
H7B H 0.9710 -0.0174 0.9070 0.055 Uiso 1 1 calc R
C8 C 1.00511(17) -0.2480(3) 0.79309(17) 0.0474(7) Uani 1 1 d .
H8A H 0.9776 -0.3309 0.8014 0.057 Uiso 1 1 calc R
H8B H 1.0667 -0.2508 0.8322 0.057 Uiso 1 1 calc R
C9 C 0.86898(16) -0.1409(3) 0.7755(2) 0.0526(8) Uani 1 1 d .
H9A H 0.8585 -0.2195 0.8026 0.079 Uiso 1 1 calc R
H9B H 0.8429 -0.1583 0.7172 0.079 Uiso 1 1 calc R
H9C H 0.8438 -0.0581 0.7857 0.079 Uiso 1 1 calc R
C10 C 0.89391(16) 0.4142(3) 0.85023(16) 0.0383(6) Uani 1 1 d .

loop_
_atom_site_aniso_label
_atom_site_aniso_U_11
_atom_site_aniso_U_22
_atom_site_aniso_U_33
_atom_site_aniso_U_23
_atom_site_aniso_U_13
_atom_site_aniso_U_12
Fe1 0.0276(3) 0.0231(2) 0.0314(3) 0.000 0.0158(2) 0.000
S1 0.0309(3) 0.0323(3) 0.0284(3) 0.0004(2) 0.0134(3) 0.0046(2)
F1 0.0443(9) 0.0410(8) 0.0465(9) 0.0068(7) 0.0142(8) 0.0118(7)
F2 0.0495(9) 0.0583(10) 0.0938(13) 0.0171(9) 0.0493(10) 0.0103(8)
F3 0.0702(11) 0.0546(10) 0.0563(10) -0.0151(8) 0.0289(9) 0.0163(8)
O1 0.0311(9) 0.0321(9) 0.0343(9) -0.0030(7) 0.0144(7) 0.0049(7)
O2 0.0542(11) 0.0465(11) 0.0301(9) 0.0063(8) 0.0186(9) 0.0129(9)
O3 0.0309(9) 0.0448(10) 0.0434(10) -0.0017(8) 0.0148(8) -0.0047(8)
N1 0.0310(11) 0.0335(11) 0.0348(11) 0.0050(8) 0.0162(9) 0.0063(8)
N2 0.0327(11) 0.0300(11) 0.0567(14) 0.0110(10) 0.0248(11) 0.0043(9)
C1 0.0275(12) 0.0477(15) 0.0379(14) -0.0029(11) 0.0136(11) -0.0038(10)
C2 0.0308(12) 0.0383(13) 0.0346(13) -0.0023(11) 0.0124(11) 0.0064(10)
C3 0.0408(15) 0.0520(16) 0.0380(15) -0.0008(13) 0.0086(12) 0.0094(13)
C4 0.0598(19) 0.063(2) 0.0354(15) 0.0104(14) 0.0097(14) 0.0173(16)
C5 0.067(2) 0.0515(17) 0.0438(17) 0.0173(13) 0.0271(16) 0.0162(15)
C6 0.0433(15) 0.0380(14) 0.0407(15) 0.0122(11) 0.0210(12) 0.0115(11)
C7 0.0463(16) 0.0451(16) 0.0534(17) 0.0218(13) 0.0296(14) 0.0085(12)
C8 0.0396(14) 0.0251(13) 0.0743(19) 0.0100(12) 0.0234(15) 0.0018(11)
C9 0.0370(15) 0.0452(16) 0.081(2) 0.0177(15) 0.0316(15) -0.0012(12)
C10 0.0404(14) 0.0340(13) 0.0441(15) -0.0008(11) 0.0225(13) 0.0044(11)

loop_
_atom_type_symbol
_atom_type_description
_atom_type_scat_dispersion_real
_atom_type_scat_dispersion_imag
_atom_type_scat_source
C C 0.0033 0.0016 'International Tables Vol C Tables 4.2.6.8 and 6.1.1.4'
H H 0.0000 0.0000 'International Tables Vol C Tables 4.2.6.8 and 6.1.1.4'
N N 0.0061 0.0033 'International Tables Vol C Tables 4.2.6.8 and 6.1.1.4'
O O 0.0106 0.0060 'International Tables Vol C Tables 4.2.6.8 and 6.1.1.4'
F F 0.0171 0.0103 'International Tables Vol C Tables 4.2.6.8 and 6.1.1.4'
S S 0.1246 0.1234 'International Tables Vol C Tables 4.2.6.8 and 6.1.1.4'
Fe Fe 0.3463 0.8444 'International Tables Vol C Tables 4.2.6.8 and 6.1.1.4'

loop_
_geom_angle_atom_site_label_1
_geom_angle_atom_site_label_2
_geom_angle_atom_site_label_3
_geom_angle
_geom_angle_site_symmetry_1
_geom_angle_site_symmetry_3
O1 Fe1 O1 96.19(9) 2_756 .
O1 Fe1 N2 171.25(6) 2_756 .
O1 Fe1 N2 91.56(7) . .
O1 Fe1 N2 91.56(7) 2_756 2_756
O1 Fe1 N2 171.25(6) . 2_756
N2 Fe1 N2 81.03(11) . 2_756
O1 Fe1 N1 100.69(6) 2_756 .
O1 Fe1 N1 85.50(6) . .
N2 Fe1 N1 75.81(7) . .
N2 Fe1 N1 97.09(7) 2_756 .
O1 Fe1 N1 85.50(6) 2_756 2_756
O1 Fe1 N1 100.69(6) . 2_756
N2 Fe1 N1 97.09(7) . 2_756
N2 Fe1 N1 75.81(7) 2_756 2_756
N1 Fe1 N1 170.81(10) . 2_756
O3 S1 O2 117.16(11) . .
O3 S1 O1 114.39(10) . .
O2 S1 O1 113.74(10) . .
O3 S1 C10 104.16(11) . .
O2 S1 C10 103.91(11) . .
O1 S1 C10 100.82(10) . .
S1 O1 Fe1 135.24(9) . .
C6 N1 C2 117.8(2) . .
C6 N1 Fe1 111.96(15) . .
C2 N1 Fe1 130.17(16) . .
C7 N2 C8 110.1(2) . .
C7 N2 C9 109.3(2) . .
C8 N2 C9 110.4(2) . .
C7 N2 Fe1 106.71(15) . .
C8 N2 Fe1 106.34(14) . .
C9 N2 Fe1 113.93(15) . .
C2 C1 H1A 109.5 . .
C2 C1 H1B 109.5 . .
H1A C1 H1B 109.5 . .
C2 C1 H1C 109.5 . .
H1A C1 H1C 109.5 . .
H1B C1 H1C 109.5 . .
N1 C2 C3 121.3(2) . .
N1 C2 C1 118.1(2) . .
C3 C2 C1 120.5(2) . .
C4 C3 C2 120.0(3) . .
C4 C3 H3 120.0 . .
C2 C3 H3 120.0 . .
C3 C4 C5 119.1(3) . .
C3 C4 H4 120.5 . .
C5 C4 H4 120.5 . .
C4 C5 C6 119.3(3) . .
C4 C5 H5 120.4 . .
C6 C5 H5 120.4 . .
N1 C6 C5 122.4(2) . .
N1 C6 C7 116.7(2) . .
C5 C6 C7 120.8(2) . .
N2 C7 C6 111.0(2) . .
N2 C7 H7A 109.4 . .
C6 C7 H7A 109.4 . .
N2 C7 H7B 109.4 . .
C6 C7 H7B 109.4 . .
H7A C7 H7B 108.0 . .
N2 C8 C8 110.57(18) . 2_756
N2 C8 H8A 109.5 . .
C8 C8 H8A 109.5 2_756 .
N2 C8 H8B 109.5 . .
C8 C8 H8B 109.5 2_756 .
H8A C8 H8B 108.1 . .
N2 C9 H9A 109.5 . .
N2 C9 H9B 109.5 . .
H9A C9 H9B 109.5 . .
N2 C9 H9C 109.5 . .
H9A C9 H9C 109.5 . .
H9B C9 H9C 109.5 . .
F1 C10 F3 107.7(2) . .
F1 C10 F2 107.3(2) . .
F3 C10 F2 107.8(2) . .
F1 C10 S1 112.51(16) . .
F3 C10 S1 110.33(18) . .
F2 C10 S1 111.08(17) . .

loop_
_geom_bond_atom_site_label_1
_geom_bond_atom_site_label_2
_geom_bond_distance
_geom_bond_site_symmetry_2
Fe1 O1 2.1061(15) 2_756
Fe1 O1 2.1062(15) .
Fe1 N2 2.2189(19) .
Fe1 N2 2.2189(19) 2_756
Fe1 N1 2.2899(19) .
Fe1 N1 2.2900(19) 2_756
S1 O3 1.4295(17) .
S1 O2 1.4353(17) .
S1 O1 1.4647(16) .
S1 C10 1.823(2) .
F1 C10 1.322(3) .
F2 C10 1.335(3) .
F3 C10 1.334(3) .
N1 C6 1.356(3) .
N1 C2 1.361(3) .
N2 C7 1.478(3) .
N2 C8 1.485(3) .
N2 C9 1.487(3) .
C1 C2 1.487(3) .
C1 H1A 0.9600 .
C1 H1B 0.9600 .
C1 H1C 0.9600 .
C2 C3 1.387(4) .
C3 C4 1.372(4) .
C3 H3 0.9300 .
C4 C5 1.373(4) .
C4 H4 0.9300 .
C5 C6 1.382(4) .
C5 H5 0.9300 .
C6 C7 1.506(4) .
C7 H7A 0.9700 .
C7 H7B 0.9700 .
C8 C8 1.501(5) 2_756
C8 H8A 0.9700 .
C8 H8B 0.9700 .
C9 H9A 0.9600 .
C9 H9B 0.9600 .
C9 H9C 0.9600 .

loop_
_geom_torsion_atom_site_label_1
_geom_torsion_atom_site_label_2
_geom_torsion_atom_site_label_3
_geom_torsion_atom_site_label_4
_geom_torsion
_geom_torsion_site_symmetry_1
_geom_torsion_site_symmetry_4
O3 S1 O1 Fe1 53.21(17) . .
O2 S1 O1 Fe1 -85.11(15) . .
C10 S1 O1 Fe1 164.32(14) . .
O1 Fe1 O1 S1 -64.55(12) 2_756 .
N2 Fe1 O1 S1 111.37(14) . .
N2 Fe1 O1 S1 143.3(4) 2_756 .
N1 Fe1 O1 S1 35.74(14) . .
N1 Fe1 O1 S1 -151.12(14) 2_756 .
O1 Fe1 N1 C6 173.64(15) 2_756 .
O1 Fe1 N1 C6 78.18(16) . .
N2 Fe1 N1 C6 -14.57(15) . .
N2 Fe1 N1 C6 -93.41(16) 2_756 .
N1 Fe1 N1 C6 -54.54(15) 2_756 .
O1 Fe1 N1 C2 -8.5(2) 2_756 .
O1 Fe1 N1 C2 -103.9(2) . .
N2 Fe1 N1 C2 163.3(2) . .
N2 Fe1 N1 C2 84.5(2) 2_756 .
N1 Fe1 N1 C2 123.36(19) 2_756 .
O1 Fe1 N2 C7 99.4(5) 2_756 .
O1 Fe1 N2 C7 -52.90(15) . .
N2 Fe1 N2 C7 131.77(17) 2_756 .
N1 Fe1 N2 C7 32.06(14) . .
N1 Fe1 N2 C7 -153.88(14) 2_756 .
O1 Fe1 N2 C8 -18.0(6) 2_756 .
O1 Fe1 N2 C8 -170.36(16) . .
N2 Fe1 N2 C8 14.32(12) 2_756 .
N1 Fe1 N2 C8 -85.40(16) . .
N1 Fe1 N2 C8 88.67(16) 2_756 .
O1 Fe1 N2 C9 -139.8(4) 2_756 .
O1 Fe1 N2 C9 67.85(18) . .
N2 Fe1 N2 C9 -107.5(2) 2_756 .
N1 Fe1 N2 C9 152.81(19) . .
N1 Fe1 N2 C9 -33.13(19) 2_756 .
C6 N1 C2 C3 2.2(3) . .
Fe1 N1 C2 C3 -175.58(18) . .
C6 N1 C2 C1 -175.8(2) . .
Fe1 N1 C2 C1 6.4(3) . .
N1 C2 C3 C4 -0.6(4) . .
C1 C2 C3 C4 177.4(2) . .
C2 C3 C4 C5 -0.8(4) . .
C3 C4 C5 C6 0.7(4) . .
C2 N1 C6 C5 -2.4(4) . .
Fe1 N1 C6 C5 175.8(2) . .
C2 N1 C6 C7 175.2(2) . .
Fe1 N1 C6 C7 -6.7(3) . .
C4 C5 C6 N1 1.0(4) . .
C4 C5 C6 C7 -176.5(3) . .
C8 N2 C7 C6 68.9(2) . .
C9 N2 C7 C6 -169.7(2) . .
Fe1 N2 C7 C6 -46.1(2) . .
N1 C6 C7 N2 36.3(3) . .
C5 C6 C7 N2 -146.1(2) . .
C7 N2 C8 C8 -156.8(2) . 2_756
C9 N2 C8 C8 82.5(3) . 2_756
Fe1 N2 C8 C8 -41.5(3) . 2_756
O3 S1 C10 F1 57.9(2) . .
O2 S1 C10 F1 -178.91(17) . .
O1 S1 C10 F1 -60.90(19) . .
O3 S1 C10 F3 -62.40(19) . .
O2 S1 C10 F3 60.8(2) . .
O1 S1 C10 F3 178.80(17) . .
O3 S1 C10 F2 178.15(17) . .
O2 S1 C10 F2 -58.7(2) . .
O1 S1 C10 F2 59.35(19) . .
